data_7231884
loop_
_publ_author_name
'Yang, Yan'
'Chen, Lian'
'Jiang, Feilong'
'Wu, Mingyan'
'Pang, Jiandong'
'Wan, Xiuyan'
'Hong, Maochun'

_publ_section_title
;
 A water-stable 3D Eu-MOF based on a metallacyclodimeric secondary
 building unit for sensitive fluorescent detection of acetone molecules
;
_journal_issue 2
_journal_name_full CrystEngComm
_journal_page_first 321
_journal_paper_doi 10.1039/C8CE01875H
_journal_volume 21
_journal_year 2019
_chemical_formula_sum 'C68 H25 Gd2 N4 O22'
_chemical_formula_weight 1564.42
_space_group_crystal_system triclinic
_space_group_IT_number 2
_space_group_name_Hall '-P 1'
_space_group_name_H-M_alt 'P -1'
_symmetry_space_group_name_Hall '-P 1'
_symmetry_space_group_name_H-M 'P -1'
_atom_sites_solution_hydrogens geom
_audit_creation_method SHELXL-2014
_audit_update_record
;
2018-10-13 deposited with the CCDC.
2018-11-21 downloaded from the CCDC.
;
_cell_angle_alpha 71.882(4)
_cell_angle_beta 79.392(3)
_cell_angle_gamma 82.535(3)
_cell_formula_units_Z 2
_cell_length_a 10.6040(3)
_cell_length_b 15.2602(6)
_cell_length_c 21.2690(8)
_cell_measurement_reflns_used 10407
_cell_measurement_temperature 173(2)
_cell_measurement_theta_max 73.2180
_cell_measurement_theta_min 4.2410
_cell_volume 3205.4(2)
_computing_cell_refinement
;
CrysAlisPro, Agilent Technologies,
Version 1.171.37.31 (release 14-01-2014 CrysAlis171 .NET)
(compiled Jan 14 2014,18:38:05)
;
_computing_data_collection
;
CrysAlisPro, Agilent Technologies,
Version 1.171.37.31 (release 14-01-2014 CrysAlis171 .NET)
(compiled Jan 14 2014,18:38:05)
;
_computing_data_reduction
;
CrysAlisPro, Agilent Technologies,
Version 1.171.37.31 (release 14-01-2014 CrysAlis171 .NET)
(compiled Jan 14 2014,18:38:05)
;
_computing_structure_refinement 'SHELXL-2014 (Sheldrick, 2014)'
_computing_structure_solution 'SHELXL-2014 (Sheldrick, 2014)'
_diffrn_ambient_temperature 173(2)
_diffrn_detector_area_resol_mean 10.5594
_diffrn_measured_fraction_theta_full 0.991
_diffrn_measured_fraction_theta_max 0.958
_diffrn_measurement_device_type 'SuperNova (Cu) X-ray Source'
_diffrn_measurement_method '\w scans'
_diffrn_radiation_type CuK\a
_diffrn_radiation_wavelength 1.54184
_diffrn_reflns_av_R_equivalents 0.0780
_diffrn_reflns_av_unetI/netI 0.0842
_diffrn_reflns_Laue_measured_fraction_full 0.991
_diffrn_reflns_Laue_measured_fraction_max 0.958
_diffrn_reflns_limit_h_max 12
_diffrn_reflns_limit_h_min -13
_diffrn_reflns_limit_k_max 16
_diffrn_reflns_limit_k_min -18
_diffrn_reflns_limit_l_max 25
_diffrn_reflns_limit_l_min -26
_diffrn_reflns_number 23213
_diffrn_reflns_point_group_measured_fraction_full 0.991
_diffrn_reflns_point_group_measured_fraction_max 0.958
_diffrn_reflns_theta_full 67.684
_diffrn_reflns_theta_max 73.591
_diffrn_reflns_theta_min 4.270
_diffrn_source 'sealed X-ray tube'
_exptl_absorpt_coefficient_mu 13.946
_exptl_absorpt_correction_T_max 1.00000
_exptl_absorpt_correction_T_min 0.42297
_exptl_absorpt_correction_type multi-scan
_exptl_crystal_colour light-yellow
_exptl_crystal_density_diffrn 1.621
_exptl_crystal_description block
_exptl_crystal_F_000 1530
_exptl_crystal_size_max 0.200
_exptl_crystal_size_mid 0.200
_exptl_crystal_size_min 0.150
_refine_diff_density_max 4.714
_refine_diff_density_min -2.639
_refine_diff_density_rms 0.236
_refine_ls_extinction_method none
_refine_ls_goodness_of_fit_ref 1.105
_refine_ls_hydrogen_treatment constr
_refine_ls_matrix_type full
_refine_ls_number_parameters 757
_refine_ls_number_reflns 12398
_refine_ls_number_restraints 7
_refine_ls_restrained_S_all 1.104
_refine_ls_R_factor_all 0.1066
_refine_ls_R_factor_gt 0.0817
_refine_ls_shift/su_max 0.001
_refine_ls_shift/su_mean 0.000
_refine_ls_structure_factor_coef Fsqd
_refine_ls_weighting_details 'w=1/[\s^2^(Fo^2^)+(0.1410P)^2^+32.5744P] where P=(Fo^2^+2Fc^2^)/3'
_refine_ls_weighting_scheme calc
_refine_ls_wR_factor_gt 0.2342
_refine_ls_wR_factor_ref 0.2543
_reflns_Friedel_coverage 0.000
_reflns_number_gt 9767
_reflns_number_total 12398
_reflns_threshold_expression 'I > 2\s(I)'
_cod_data_source_file c8ce01875h2.cif
_cod_data_source_block P-Gd
_cod_depositor_comments 'Adding full bibliography for 7231881--7231884.cif.'
_cod_database_code 7231884
_shelx_space_group_comment
;
The symmetry employed for this shelxl refinement is uniquely defined
by the following loop, which should always be used as a source of
symmetry information in preference to the above space-group names.
They are only intended as comments.
;
_shelx_estimated_absorpt_t_min 0.167
_shelx_estimated_absorpt_t_max 0.229
_shelxl_version_number 2014-3

loop_
_space_group_symop_operation_xyz
'x, y, z'
'-x, -y, -z'

loop_
_atom_site_label
_atom_site_type_symbol
_atom_site_fract_x
_atom_site_fract_y
_atom_site_fract_z
_atom_site_U_iso_or_equiv
_atom_site_adp_type
_atom_site_occupancy
_atom_site_site_symmetry_order
_atom_site_calc_flag
_atom_site_refinement_flags_posn
_atom_site_refinement_flags_adp
Gd1 Gd 0.57436(5) 0.19890(4) 0.92923(2) 0.01683(17) Uani 1 1 d . .
Gd2 Gd 1.15351(5) 0.17985(4) 0.14406(2) 0.01867(17) Uani 1 1 d . .
O14 O 1.1869(8) 0.0461(6) 0.2380(4) 0.0332(17) Uani 1 1 d . .
O2 O 0.5122(6) 0.1411(5) 0.8429(3) 0.0195(14) Uani 1 1 d . .
O15 O 1.2034(7) 0.2307(5) 0.2363(4) 0.0232(14) Uani 1 1 d . .
O18 O 1.4492(7) 0.6701(6) 0.1754(3) 0.0271(16) Uani 1 1 d . .
O13 O 0.9516(7) 0.1848(6) 0.2193(4) 0.0312(17) Uani 1 1 d . .
O3 O 0.7866(7) 0.2071(6) 0.8589(4) 0.0294(17) Uani 1 1 d . .
O7 O 1.3705(6) 0.2797(5) 0.9539(3) 0.0201(12) Uani 1 1 d . U
O1 O 0.6757(6) 0.0434(5) 0.9490(3) 0.0229(14) Uani 1 1 d . .
O6 O 1.1934(7) 0.2514(5) 1.0278(3) 0.0271(16) Uani 1 1 d . .
O11 O 0.5455(7) 0.1574(6) 0.0471(3) 0.0301(17) Uani 1 1 d . .
O4 O 0.7864(7) 0.2096(5) 0.9619(3) 0.0274(16) Uani 1 1 d . .
O10 O 0.3665(7) 0.1386(6) 0.1202(4) 0.0345(19) Uani 1 1 d . .
O16 O 1.2063(9) 0.3333(6) 0.1371(4) 0.0356(19) Uani 1 1 d . .
O9 O -0.0768(7) -0.0552(6) 0.8740(4) 0.0318(18) Uani 1 1 d . .
O17 O 1.3875(7) 0.6359(6) 0.0933(3) 0.0299(17) Uani 1 1 d . .
O5 O 0.4030(6) 0.0923(5) 0.9447(3) 0.0238(15) Uani 1 1 d . .
O20 O 0.6037(9) 0.1786(8) 0.5221(4) 0.049(3) Uani 1 1 d . .
O12 O 0.9373(8) 0.2427(7) 0.1131(4) 0.039(2) Uani 1 1 d . .
O8 O -0.0533(7) -0.0121(8) 0.9579(4) 0.048(3) Uani 1 1 d . .
C24 C 0.6818(9) 0.1872(7) 0.1378(5) 0.021(2) Uani 1 1 d . .
H24 H 0.7251 0.1977 0.0931 0.026 Uiso 1 1 calc R U
C76 C 1.3919(11) 0.4963(7) 0.2664(5) 0.027(2) Uani 1 1 d . .
H76 H 1.4296 0.5379 0.2814 0.032 Uiso 1 1 calc R U
C37 C 0.1166(9) 0.0108(7) 0.8631(5) 0.0195(19) Uani 1 1 d . .
C65 C 1.2548(9) 0.2617(7) 0.9708(5) 0.0206(13) Uani 1 1 d . U
C61 C 0.9833(9) 0.2352(7) 0.8867(5) 0.021(2) Uani 1 1 d . .
C75 C 1.3740(11) 0.5206(7) 0.2001(5) 0.027(2) Uani 1 1 d . .
C25 C 0.7433(10) 0.1935(7) 0.1875(5) 0.025(2) Uani 1 1 d . .
C23 C 0.5548(9) 0.1651(7) 0.1546(5) 0.0209(19) Uani 1 1 d . .
C22 C 0.4920(9) 0.1500(8) 0.2199(5) 0.025(2) Uani 1 1 d . .
H22 H 0.4053 0.1340 0.2306 0.029 Uiso 1 1 calc R U
O19 O 1.0729(10) 0.2632(9) 0.5587(5) 0.060(3) Uani 1 1 d . .
C26 C 0.6810(10) 0.1796(7) 0.2529(5) 0.023(2) Uani 1 1 d . .
H26 H 0.7264 0.1852 0.2858 0.028 Uiso 1 1 calc R U
C64 C 1.2379(9) 0.2809(7) 0.8517(5) 0.0197(19) Uani 1 1 d . .
H64 H 1.3249 0.2963 0.8405 0.024 Uiso 1 1 calc R U
C39 C 0.4211(9) 0.1002(8) 0.8826(5) 0.023(2) Uani 1 1 d . .
C74 C 1.3207(11) 0.4590(7) 0.1776(5) 0.027(2) Uani 1 1 d . .
H74 H 1.3085 0.4749 0.1321 0.033 Uiso 1 1 calc R U
C63 C 1.1775(9) 0.2604(7) 0.9174(5) 0.0186(18) Uani 1 1 d . .
C42 C -0.0097(10) -0.0219(7) 0.9021(5) 0.024(2) Uani 1 1 d . .
C71 C 1.3557(11) 0.4121(7) 0.3118(5) 0.026(2) Uani 1 1 d . .
C27 C 0.8850(10) 0.2100(7) 0.1720(5) 0.024(2) Uani 1 1 d . .
C34 C 0.3467(9) 0.0697(7) 0.7870(5) 0.0206(19) Uani 1 1 d . .
H34 H 0.4269 0.0890 0.7613 0.025 Uiso 1 1 calc R U
C38 C 0.2078(9) 0.0344(7) 0.8932(5) 0.0210(19) Uani 1 1 d . .
H38 H 0.1912 0.0300 0.9395 0.025 Uiso 1 1 calc R U
C33 C 0.3252(9) 0.0650(6) 0.8540(5) 0.0179(18) Uani 1 1 d . .
C68 C 0.8445(10) 0.2164(8) 0.9033(5) 0.026(2) Uani 1 1 d . .
C21 C 0.5548(9) 0.1580(8) 0.2709(5) 0.024(2) Uani 1 1 d . .
C62 C 1.0528(10) 0.2373(7) 0.9357(5) 0.022(2) Uani 1 1 d . .
H62 H 1.0140 0.2229 0.9814 0.026 Uiso 1 1 calc R U
C59 C 1.1688(10) 0.2787(7) 0.8011(5) 0.022(2) Uani 1 1 d . .
C30 C 0.4842(10) 0.1543(6) 0.1016(5) 0.022(2) Uani 1 1 d . .
C55 C 1.2300(10) 0.2999(8) 0.7294(5) 0.026(2) Uani 1 1 d . .
C60 C 1.0405(10) 0.2575(8) 0.8201(5) 0.027(2) Uani 1 1 d . .
H60 H 0.9913 0.2585 0.7868 0.032 Uiso 1 1 calc R U
C17 C 0.4884(10) 0.1361(7) 0.3408(5) 0.023(2) Uani 1 1 d . .
C56 C 1.3535(11) 0.3312(9) 0.7072(5) 0.034(3) Uani 1 1 d . .
H56 H 1.4010 0.3369 0.7393 0.041 Uiso 1 1 calc R U
C8 C 0.4745(10) 0.1319(8) 0.4562(5) 0.030(2) Uani 1 1 d . .
C10 C 0.2793(9) 0.0559(8) 0.6833(5) 0.024(2) Uani 1 1 d . .
C80 C 1.2276(11) 0.3093(7) 0.1970(5) 0.025(2) Uani 1 1 d . .
C12 C 0.3874(10) 0.0979(7) 0.6400(5) 0.024(2) Uani 1 1 d . .
H12 H 0.4476 0.1219 0.6571 0.029 Uiso 1 1 calc R U
C13 C 0.3170(10) 0.0709(9) 0.5454(5) 0.029(2) Uani 1 1 d . .
C36 C 0.1403(10) 0.0188(7) 0.7952(5) 0.023(2) Uani 1 1 d . .
H36 H 0.0758 0.0043 0.7752 0.027 Uiso 1 1 calc R U
C20 C 0.5378(10) 0.1576(8) 0.3905(5) 0.027(2) Uani 1 1 d . .
H20 H 0.6139 0.1893 0.3795 0.033 Uiso 1 1 calc R U
C51 C 1.3714(10) 0.3608(7) 0.5198(5) 0.026(2) Uani 1 1 d . .
C35 C 0.2572(10) 0.0477(7) 0.7551(5) 0.023(2) Uani 1 1 d . .
C14 C 0.4051(10) 0.1041(7) 0.5733(5) 0.026(2) Uani 1 1 d . .
C72 C 1.3033(11) 0.3518(7) 0.2881(5) 0.026(2) Uani 1 1 d . .
H72 H 1.2792 0.2937 0.3178 0.031 Uiso 1 1 calc R U
C58 C 1.1672(10) 0.2838(7) 0.6818(5) 0.026(2) Uani 1 1 d . .
H58 H 1.0867 0.2573 0.6952 0.031 Uiso 1 1 calc R U
C53 C 1.3419(10) 0.3437(8) 0.5935(5) 0.029(2) Uani 1 1 d . .
C15 C 0.3612(10) 0.0885(8) 0.4735(5) 0.027(2) Uani 1 1 d . .
C18 C 0.3738(10) 0.0911(9) 0.3598(5) 0.033(3) Uani 1 1 d . .
H18 H 0.3384 0.0767 0.3266 0.040 Uiso 1 1 calc R U
C73 C 1.2858(10) 0.3753(7) 0.2215(5) 0.024(2) Uani 1 1 d . .
C19 C 0.3104(11) 0.0668(10) 0.4255(5) 0.037(3) Uani 1 1 d . .
H19 H 0.2336 0.0358 0.4371 0.045 Uiso 1 1 calc R U
C46 C 1.2227(11) 0.3064(8) 0.6164(5) 0.028(2) Uani 1 1 d . .
C77 C 1.4068(11) 0.6125(8) 0.1537(5) 0.028(2) Uani 1 1 d . .
C48 C 1.3658(12) 0.3896(8) 0.3843(5) 0.030(2) Uani 1 1 d . .
C57 C 1.4103(11) 0.3544(9) 0.6399(5) 0.035(3) Uani 1 1 d . .
H57 H 1.4935 0.3768 0.6264 0.042 Uiso 1 1 calc R U
C54 C 1.1724(11) 0.2939(9) 0.5583(5) 0.033(3) Uani 1 1 d . .
C49 C 1.4718(12) 0.4002(10) 0.4728(6) 0.038(3) Uani 1 1 d . .
H49 H 1.5429 0.4178 0.4862 0.046 Uiso 1 1 calc R U
C47 C 1.4680(12) 0.4139(8) 0.4056(6) 0.034(3) Uani 1 1 d . .
H47 H 1.5377 0.4407 0.3733 0.041 Uiso 1 1 calc R U
C52 C 1.2684(11) 0.3351(7) 0.4979(5) 0.028(2) Uani 1 1 d . .
C11 C 0.2121(10) 0.0283(9) 0.5875(5) 0.032(3) Uani 1 1 d . .
H11 H 0.1518 0.0048 0.5702 0.038 Uiso 1 1 calc R U
C50 C 1.2656(12) 0.3472(8) 0.4321(5) 0.032(2) Uani 1 1 d . .
H50 H 1.1964 0.3270 0.4188 0.038 Uiso 1 1 calc R U
C16 C 0.5105(11) 0.1451(8) 0.5181(5) 0.030(2) Uani 1 1 d . .
C9 C 0.1961(10) 0.0205(9) 0.6552(5) 0.030(2) Uani 1 1 d . .
H9 H 0.1252 -0.0105 0.6837 0.036 Uiso 1 1 calc R U
N5 N 1.2259(13) -0.1083(11) 0.2890(7) 0.061(3) Uani 1 1 d . .
C6 C 1.1666(18) -0.1039(14) 0.3594(9) 0.069(5) Uani 1 1 d . .
C7 C 1.2770(19) -0.2019(13) 0.2862(10) 0.070(5) Uani 1 1 d . .
C4 C 1.2313(16) -0.0375(16) 0.2361(8) 0.071(6) Uani 1 1 d . .
H4 H 1.2689 -0.0463 0.1942 0.085 Uiso 1 1 calc R U

loop_
_atom_site_aniso_label
_atom_site_aniso_U_11
_atom_site_aniso_U_22
_atom_site_aniso_U_33
_atom_site_aniso_U_23
_atom_site_aniso_U_13
_atom_site_aniso_U_12
Gd1 0.0148(3) 0.0237(3) 0.0141(3) -0.0078(2) 0.00124(18) -0.0081(2)
Gd2 0.0161(3) 0.0273(3) 0.0158(3) -0.0106(2) 0.00213(19) -0.0089(2)
O14 0.043(5) 0.028(4) 0.031(4) -0.008(3) -0.004(3) -0.010(3)
O2 0.012(3) 0.026(4) 0.022(3) -0.010(3) 0.006(2) -0.010(3)
O15 0.030(4) 0.014(3) 0.028(4) -0.009(3) -0.001(3) -0.010(3)
O18 0.026(4) 0.043(5) 0.016(3) -0.011(3) 0.001(3) -0.017(3)
O13 0.013(3) 0.059(5) 0.025(4) -0.017(4) 0.003(3) -0.006(3)
O3 0.020(4) 0.047(5) 0.025(4) -0.016(3) 0.001(3) -0.011(3)
O7 0.014(2) 0.027(3) 0.020(3) -0.009(2) 0.003(2) -0.008(2)
O1 0.011(3) 0.028(4) 0.028(4) -0.009(3) 0.001(3) 0.001(3)
O6 0.030(4) 0.036(4) 0.015(3) -0.003(3) 0.004(3) -0.019(3)
O11 0.030(4) 0.054(5) 0.010(3) -0.014(3) -0.009(3) 0.004(3)
O4 0.022(4) 0.042(5) 0.018(3) -0.005(3) -0.001(3) -0.014(3)
O10 0.016(4) 0.062(6) 0.025(4) -0.013(4) 0.002(3) -0.006(3)
O16 0.058(5) 0.032(4) 0.019(4) -0.003(3) -0.006(3) -0.023(4)
O9 0.030(4) 0.048(5) 0.027(4) -0.022(3) 0.005(3) -0.021(3)
O17 0.032(4) 0.037(4) 0.018(3) -0.004(3) 0.006(3) -0.019(3)
O5 0.018(3) 0.038(4) 0.018(3) -0.007(3) 0.000(3) -0.015(3)
O20 0.042(5) 0.087(8) 0.029(4) -0.023(5) 0.004(4) -0.039(5)
O12 0.025(4) 0.065(6) 0.024(4) -0.009(4) 0.002(3) -0.008(4)
O8 0.018(4) 0.109(8) 0.033(4) -0.042(5) 0.008(3) -0.031(4)
C24 0.021(5) 0.017(5) 0.022(5) -0.006(4) 0.008(4) 0.000(4)
C76 0.041(6) 0.019(5) 0.021(5) -0.007(4) 0.003(4) -0.014(4)
C37 0.020(5) 0.021(5) 0.021(5) -0.010(4) -0.001(4) -0.008(4)
C65 0.015(3) 0.026(3) 0.021(3) -0.009(3) 0.003(2) -0.008(2)
C61 0.024(5) 0.021(5) 0.022(5) -0.008(4) -0.005(4) -0.011(4)
C75 0.035(6) 0.022(5) 0.026(5) -0.008(4) -0.001(4) -0.012(4)
C25 0.021(5) 0.029(6) 0.023(5) -0.008(4) -0.002(4) -0.002(4)
C23 0.018(5) 0.025(5) 0.020(5) -0.006(4) -0.006(4) 0.001(4)
C22 0.014(4) 0.037(6) 0.021(5) -0.008(4) 0.000(4) -0.001(4)
O19 0.052(6) 0.105(9) 0.030(5) -0.018(5) -0.001(4) -0.041(6)
C26 0.022(5) 0.030(6) 0.022(5) -0.010(4) -0.004(4) -0.008(4)
C64 0.011(4) 0.024(5) 0.023(5) -0.004(4) -0.003(3) -0.006(3)
C39 0.012(4) 0.036(6) 0.023(5) -0.013(4) 0.003(4) -0.007(4)
C74 0.051(7) 0.008(5) 0.026(5) -0.007(4) -0.005(5) -0.009(4)
C63 0.016(4) 0.019(5) 0.023(5) -0.007(4) -0.006(4) 0.002(3)
C42 0.023(5) 0.032(6) 0.018(5) -0.007(4) -0.001(4) -0.010(4)
C71 0.038(6) 0.020(5) 0.021(5) -0.007(4) 0.001(4) -0.008(4)
C27 0.026(5) 0.023(5) 0.027(5) -0.014(4) -0.002(4) -0.003(4)
C34 0.021(5) 0.020(5) 0.021(5) -0.006(4) -0.003(4) -0.007(4)
C38 0.023(5) 0.024(5) 0.021(5) -0.017(4) -0.001(4) 0.001(4)
C33 0.021(5) 0.006(4) 0.027(5) -0.007(3) -0.001(4) -0.002(3)
C68 0.018(5) 0.037(6) 0.025(5) -0.009(4) -0.001(4) -0.011(4)
C21 0.014(4) 0.038(6) 0.018(5) -0.008(4) -0.001(4) -0.001(4)
C62 0.026(5) 0.020(5) 0.019(5) -0.007(4) 0.001(4) -0.008(4)
C59 0.031(5) 0.018(5) 0.017(4) -0.004(4) -0.002(4) -0.012(4)
C30 0.034(6) 0.009(4) 0.023(5) -0.006(4) -0.004(4) 0.002(4)
C55 0.023(5) 0.030(6) 0.023(5) -0.003(4) -0.002(4) -0.012(4)
C60 0.029(5) 0.029(6) 0.020(5) -0.004(4) -0.004(4) -0.006(4)
C17 0.020(5) 0.027(5) 0.023(5) -0.010(4) 0.002(4) -0.005(4)
C56 0.031(6) 0.058(8) 0.014(5) -0.009(5) 0.002(4) -0.020(5)
C8 0.023(5) 0.043(7) 0.027(5) -0.016(5) -0.001(4) -0.004(5)
C10 0.018(5) 0.036(6) 0.020(5) -0.009(4) -0.001(4) -0.011(4)
C80 0.040(6) 0.016(5) 0.023(5) -0.012(4) 0.001(4) -0.009(4)
C12 0.025(5) 0.023(5) 0.025(5) -0.009(4) 0.004(4) -0.010(4)
C13 0.022(5) 0.049(7) 0.018(5) -0.011(5) -0.001(4) -0.007(5)
C36 0.026(5) 0.022(5) 0.025(5) -0.010(4) -0.003(4) -0.012(4)
C20 0.028(5) 0.032(6) 0.022(5) -0.008(4) 0.005(4) -0.015(4)
C51 0.029(5) 0.024(5) 0.027(5) -0.007(4) -0.002(4) -0.010(4)
C35 0.028(5) 0.018(5) 0.026(5) -0.009(4) -0.005(4) -0.003(4)
C14 0.025(5) 0.023(5) 0.026(5) -0.006(4) 0.006(4) -0.009(4)
C72 0.038(6) 0.021(5) 0.021(5) -0.007(4) -0.001(4) -0.012(4)
C58 0.031(5) 0.025(5) 0.024(5) -0.006(4) -0.004(4) -0.007(4)
C53 0.023(5) 0.043(7) 0.021(5) -0.005(4) -0.001(4) -0.015(5)
C15 0.023(5) 0.037(6) 0.022(5) -0.009(4) 0.004(4) -0.011(4)
C18 0.023(5) 0.054(8) 0.024(5) -0.016(5) 0.005(4) -0.013(5)
C73 0.028(5) 0.017(5) 0.026(5) -0.005(4) 0.004(4) -0.008(4)
C19 0.029(6) 0.069(9) 0.019(5) -0.016(5) -0.002(4) -0.019(6)
C46 0.035(6) 0.029(6) 0.024(5) -0.008(4) -0.005(4) -0.012(5)
C77 0.031(6) 0.031(6) 0.019(5) -0.008(4) 0.007(4) -0.010(4)
C48 0.044(6) 0.029(6) 0.018(5) -0.007(4) -0.001(4) -0.011(5)
C57 0.030(6) 0.059(8) 0.017(5) -0.008(5) 0.001(4) -0.025(5)
C54 0.034(6) 0.042(7) 0.024(5) -0.007(5) 0.001(4) -0.016(5)
C49 0.040(7) 0.057(8) 0.023(5) -0.013(5) 0.001(5) -0.028(6)
C47 0.043(7) 0.034(6) 0.023(5) -0.006(4) 0.003(5) -0.016(5)
C52 0.034(6) 0.021(5) 0.026(5) -0.006(4) 0.003(4) -0.005(4)
C11 0.022(5) 0.059(8) 0.020(5) -0.016(5) 0.002(4) -0.019(5)
C50 0.041(6) 0.031(6) 0.026(5) -0.011(4) 0.002(5) -0.016(5)
C16 0.033(6) 0.036(6) 0.025(5) -0.013(5) 0.004(4) -0.018(5)
C9 0.022(5) 0.051(7) 0.022(5) -0.016(5) 0.003(4) -0.019(5)
N5 0.057(8) 0.077(10) 0.050(8) -0.021(7) -0.002(6) -0.013(7)
C6 0.071(11) 0.087(14) 0.062(10) -0.042(10) 0.004(9) -0.019(10)
C7 0.084(13) 0.057(11) 0.075(12) -0.037(9) -0.005(10) 0.007(9)
C4 0.050(9) 0.132(19) 0.036(8) -0.027(10) 0.007(7) -0.038(10)

loop_
_atom_type_symbol
_atom_type_description
_atom_type_scat_dispersion_real
_atom_type_scat_dispersion_imag
_atom_type_scat_source
C C 0.0181 0.0091 'International Tables Vol C Tables 4.2.6.8 and 6.1.1.4'
H H 0.0000 0.0000 'International Tables Vol C Tables 4.2.6.8 and 6.1.1.4'
Gd Gd -8.8380 11.9157 'International Tables Vol C Tables 4.2.6.8 and 6.1.1.4'
N N 0.0311 0.0180 'International Tables Vol C Tables 4.2.6.8 and 6.1.1.4'
O O 0.0492 0.0322 'International Tables Vol C Tables 4.2.6.8 and 6.1.1.4'

loop_
_geom_angle_atom_site_label_1
_geom_angle_atom_site_label_2
_geom_angle_atom_site_label_3
_geom_angle
_geom_angle_site_symmetry_1
_geom_angle_site_symmetry_3
O11 Gd1 O7 78.2(2) 1_556 1_455
O11 Gd1 O1 82.2(3) 1_556 .
O7 Gd1 O1 140.5(2) 1_455 .
O11 Gd1 O3 123.4(3) 1_556 .
O7 Gd1 O3 146.4(3) 1_455 .
O1 Gd1 O3 72.2(3) . .
O11 Gd1 O2 136.9(3) 1_556 .
O7 Gd1 O2 96.4(2) 1_455 .
O1 Gd1 O2 75.4(2) . .
O3 Gd1 O2 84.0(2) . .
O11 Gd1 O17 97.6(3) 1_556 2_766
O7 Gd1 O17 72.5(2) 1_455 2_766
O1 Gd1 O17 144.6(2) . 2_766
O3 Gd1 O17 78.8(3) . 2_766
O2 Gd1 O17 121.8(2) . 2_766
O11 Gd1 O5 85.8(2) 1_556 .
O7 Gd1 O5 72.4(2) 1_455 .
O1 Gd1 O5 72.2(2) . .
O3 Gd1 O5 129.1(2) . .
O2 Gd1 O5 52.5(2) . .
O17 Gd1 O5 143.2(3) 2_766 .
O11 Gd1 O4 72.8(2) 1_556 .
O7 Gd1 O4 128.4(2) 1_455 .
O1 Gd1 O4 76.0(2) . .
O3 Gd1 O4 52.6(2) . .
O2 Gd1 O4 133.5(2) . .
O17 Gd1 O4 70.3(3) 2_766 .
O5 Gd1 O4 143.7(2) . .
O11 Gd1 O18 144.4(3) 1_556 2_766
O7 Gd1 O18 74.9(2) 1_455 2_766
O1 Gd1 O18 133.0(2) . 2_766
O3 Gd1 O18 73.8(3) . 2_766
O2 Gd1 O18 69.7(2) . 2_766
O17 Gd1 O18 52.1(2) 2_766 2_766
O5 Gd1 O18 107.5(2) . 2_766
O4 Gd1 O18 106.9(2) . 2_766
O11 Gd1 C39 112.1(3) 1_556 .
O7 Gd1 C39 82.3(3) 1_455 .
O1 Gd1 C39 73.8(3) . .
O3 Gd1 C39 107.8(3) . .
O2 Gd1 C39 26.1(2) . .
O17 Gd1 C39 135.9(3) 2_766 .
O5 Gd1 C39 26.5(3) . .
O4 Gd1 C39 148.2(3) . .
O18 Gd1 C39 87.1(3) 2_766 .
O11 Gd1 C68 98.6(3) 1_556 .
O7 Gd1 C68 142.7(3) 1_455 .
O1 Gd1 C68 73.8(3) . .
O3 Gd1 C68 26.4(3) . .
O2 Gd1 C68 109.5(3) . .
O17 Gd1 C68 71.2(3) 2_766 .
O5 Gd1 C68 144.8(3) . .
O4 Gd1 C68 26.3(3) . .
O18 Gd1 C68 89.1(3) 2_766 .
C39 Gd1 C68 131.1(3) . .
O11 Gd1 C77 122.5(3) 1_556 2_766
O7 Gd1 C77 73.8(3) 1_455 2_766
O1 Gd1 C77 144.5(3) . 2_766
O3 Gd1 C77 72.7(3) . 2_766
O2 Gd1 C77 95.7(3) . 2_766
O17 Gd1 C77 26.1(3) 2_766 2_766
O5 Gd1 C77 129.2(3) . 2_766
O4 Gd1 C77 87.1(3) . 2_766
O18 Gd1 C77 26.2(3) 2_766 2_766
C39 Gd1 C77 112.5(3) . 2_766
C68 Gd1 C77 77.3(3) . 2_766
O10 Gd2 O9 97.0(3) 1_655 2_656
O10 Gd2 O6 78.7(3) 1_655 1_554
O9 Gd2 O6 90.2(3) 2_656 1_554
O10 Gd2 O14 77.7(3) 1_655 .
O9 Gd2 O14 72.4(3) 2_656 .
O6 Gd2 O14 148.5(3) 1_554 .
O10 Gd2 O16 89.5(3) 1_655 .
O9 Gd2 O16 164.6(3) 2_656 .
O6 Gd2 O16 77.4(3) 1_554 .
O14 Gd2 O16 122.7(3) . .
O10 Gd2 O13 153.7(3) 1_655 .
O9 Gd2 O13 85.3(3) 2_656 .
O6 Gd2 O13 127.6(3) 1_554 .
O14 Gd2 O13 78.2(3) . .
O16 Gd2 O13 95.0(3) . .
O10 Gd2 O15 88.4(3) 1_655 .
O9 Gd2 O15 140.6(2) 2_656 .
O6 Gd2 O15 129.1(2) 1_554 .
O14 Gd2 O15 70.7(2) . .
O16 Gd2 O15 53.2(2) . .
O13 Gd2 O15 74.0(2) . .
O10 Gd2 O12 153.5(3) 1_655 .
O9 Gd2 O12 77.1(3) 2_656 .
O6 Gd2 O12 75.5(3) 1_554 .
O14 Gd2 O12 123.4(3) . .
O16 Gd2 O12 90.9(3) . .
O13 Gd2 O12 52.5(3) . .
O15 Gd2 O12 112.8(3) . .
O10 Gd2 C27 173.0(3) 1_655 .
O9 Gd2 C27 76.0(3) 2_656 .
O6 Gd2 C27 101.9(3) 1_554 .
O14 Gd2 C27 99.2(3) . .
O16 Gd2 C27 97.5(3) . .
O13 Gd2 C27 26.8(3) . .
O15 Gd2 C27 96.5(3) . .
O12 Gd2 C27 26.3(3) . .
O10 Gd2 C80 87.0(3) 1_655 .
O9 Gd2 C80 166.8(3) 2_656 .
O6 Gd2 C80 103.0(3) 1_554 .
O14 Gd2 C80 96.3(3) . .
O16 Gd2 C80 26.7(3) . .
O13 Gd2 C80 85.6(3) . .
O15 Gd2 C80 26.6(3) . .
O12 Gd2 C80 104.7(3) . .
C27 Gd2 C80 99.6(3) . .
C4 O14 Gd2 127.1(9) . .
C39 O2 Gd1 92.8(6) . .
C80 O15 Gd2 91.4(6) . .
C77 O18 Gd1 93.1(6) . 2_766
C27 O13 Gd2 93.2(6) . .
C68 O3 Gd1 94.3(6) . .
C65 O7 Gd1 137.3(6) . 1_655
C65 O6 Gd2 154.0(7) . 1_556
C30 O11 Gd1 153.7(7) . 1_554
C68 O4 Gd1 91.9(6) . .
C30 O10 Gd2 154.2(8) . 1_455
C80 O16 Gd2 93.5(6) . .
C42 O9 Gd2 151.8(8) . 2_656
C77 O17 Gd1 94.5(6) . 2_766
C39 O5 Gd1 91.6(6) . .
C27 O12 Gd2 91.2(7) . .
C25 C24 C23 118.1(9) . .
C75 C76 C71 121.4(10) . .
C36 C37 C38 120.3(9) . .
C36 C37 C42 118.2(8) . .
C38 C37 C42 121.4(9) . .
O6 C65 O7 124.9(9) . .
O6 C65 C63 115.7(8) . .
O7 C65 C63 119.1(8) . .
C60 C61 C62 119.9(9) . .
C60 C61 C68 118.6(9) . .
C62 C61 C68 121.4(9) . .
C76 C75 C74 119.5(10) . .
C76 C75 C77 120.5(9) . .
C74 C75 C77 120.0(10) . .
C24 C25 C26 121.7(9) . .
C24 C25 C27 119.4(9) . .
C26 C25 C27 118.7(9) . .
C24 C23 C22 120.7(9) . .
C24 C23 C30 119.9(9) . .
C22 C23 C30 119.3(9) . .
C23 C22 C21 121.1(9) . .
C21 C26 C25 121.3(9) . .
C63 C64 C59 119.4(8) . .
O2 C39 O5 122.5(9) . .
O2 C39 C33 117.9(9) . .
O5 C39 C33 119.5(8) . .
O2 C39 Gd1 61.1(5) . .
O5 C39 Gd1 61.9(5) . .
C33 C39 Gd1 169.2(7) . .
C73 C74 C75 119.7(10) . .
C62 C63 C64 122.2(9) . .
C62 C63 C65 119.5(8) . .
C64 C63 C65 118.2(8) . .
O8 C42 O9 119.4(9) . .
O8 C42 C37 123.6(9) . .
O9 C42 C37 116.9(9) . .
C72 C71 C76 118.0(10) . .
C72 C71 C48 120.8(9) . .
C76 C71 C48 121.1(9) . .
O12 C27 O13 120.3(10) . .
O12 C27 C25 120.5(9) . .
O13 C27 C25 119.1(9) . .
O12 C27 Gd2 62.5(6) . .
O13 C27 Gd2 60.0(5) . .
C25 C27 Gd2 161.2(7) . .
C33 C34 C35 123.5(9) . .
C37 C38 C33 119.0(9) . .
C34 C33 C38 119.0(9) . .
C34 C33 C39 119.9(8) . .
C38 C33 C39 120.8(8) . .
O4 C68 O3 120.8(9) . .
O4 C68 C61 119.2(9) . .
O3 C68 C61 120.0(9) . .
O4 C68 Gd1 61.8(5) . .
O3 C68 Gd1 59.3(5) . .
C61 C68 Gd1 174.5(8) . .
C26 C21 C22 117.0(9) . .
C26 C21 C17 122.7(9) . .
C22 C21 C17 120.0(9) . .
C63 C62 C61 119.2(9) . .
C60 C59 C64 118.0(9) . .
C60 C59 C55 120.7(9) . .
C64 C59 C55 121.3(9) . .
O11 C30 O10 126.1(10) . .
O11 C30 C23 117.8(9) . .
O10 C30 C23 116.0(9) . .
C56 C55 C58 117.0(10) . .
C56 C55 C59 122.5(9) . .
C58 C55 C59 120.4(9) . .
C61 C60 C59 121.4(9) . .
C20 C17 C18 117.7(9) . .
C20 C17 C21 121.7(9) . .
C18 C17 C21 120.5(9) . .
C55 C56 C57 123.1(10) . .
C15 C8 C20 121.8(10) . .
C15 C8 C16 109.1(9) . .
C20 C8 C16 129.1(10) . .
C9 C10 C12 117.1(9) . .
C9 C10 C35 121.3(9) . .
C12 C10 C35 121.6(9) . .
O15 C80 O16 121.4(9) . .
O15 C80 C73 119.1(9) . .
O16 C80 C73 119.5(9) . .
O15 C80 Gd2 62.1(5) . .
O16 C80 Gd2 59.7(5) . .
C73 C80 Gd2 172.2(8) . .
C14 C12 C10 119.9(9) . .
C11 C13 C14 118.5(9) . .
C11 C13 C15 132.5(10) . .
C14 C13 C15 109.0(9) . .
C37 C36 C35 121.8(9) . .
C8 C20 C17 119.4(9) . .
C49 C51 C52 118.6(10) . .
C49 C51 C53 132.4(10) . .
C52 C51 C53 108.8(9) . .
C34 C35 C36 116.3(9) . .
C34 C35 C10 123.1(9) . .
C36 C35 C10 120.6(9) . .
C12 C14 C13 122.0(9) . .
C12 C14 C16 129.9(10) . .
C13 C14 C16 108.1(9) . .
C73 C72 C71 120.9(9) . .
C46 C58 C55 119.5(10) . .
C57 C53 C46 118.5(10) . .
C57 C53 C51 132.7(10) . .
C46 C53 C51 108.8(9) . .
C19 C15 C8 119.9(10) . .
C19 C15 C13 130.7(10) . .
C8 C15 C13 109.4(9) . .
C19 C18 C17 122.3(10) . .
C74 C73 C72 120.4(10) . .
C74 C73 C80 119.5(9) . .
C72 C73 C80 120.1(9) . .
C15 C19 C18 118.8(10) . .
C58 C46 C53 123.4(10) . .
C58 C46 C54 127.8(10) . .
C53 C46 C54 108.8(9) . .
O17 C77 O18 119.6(10) . .
O17 C77 C75 120.7(10) . .
O18 C77 C75 119.6(9) . .
O17 C77 Gd1 59.4(6) . 2_766
O18 C77 Gd1 60.7(5) . 2_766
C75 C77 Gd1 170.2(8) . 2_766
C47 C48 C50 118.9(10) . .
C47 C48 C71 121.9(10) . .
C50 C48 C71 119.1(10) . .
C53 C57 C56 118.2(10) . .
O19 C54 C46 128.1(10) . .
O19 C54 C52 126.7(11) . .
C46 C54 C52 105.0(9) . .
C51 C49 C47 119.3(10) . .
C48 C47 C49 121.9(10) . .
C50 C52 C51 122.1(10) . .
C50 C52 C54 129.6(10) . .
C51 C52 C54 108.2(9) . .
C13 C11 C9 119.3(9) . .
C52 C50 C48 119.1(10) . .
O20 C16 C14 128.1(10) . .
O20 C16 C8 127.6(10) . .
C14 C16 C8 104.3(9) . .
C11 C9 C10 123.1(10) . .
C4 N5 C7 122.1(16) . .
C4 N5 C6 124.1(17) . .
C7 N5 C6 113.8(15) . .
N5 C4 O14 122.6(15) . .

loop_
_geom_bond_atom_site_label_1
_geom_bond_atom_site_label_2
_geom_bond_distance
_geom_bond_site_symmetry_2
Gd1 O11 2.358(6) 1_556
Gd1 O7 2.400(7) 1_455
Gd1 O1 2.417(7) .
Gd1 O3 2.456(7) .
Gd1 O2 2.487(6) .
Gd1 O17 2.488(8) 2_766
Gd1 O5 2.504(6) .
Gd1 O4 2.511(7) .
Gd1 O18 2.514(7) 2_766
Gd1 C39 2.838(10) .
Gd1 C68 2.848(10) .
Gd1 C77 2.880(11) 2_766
Gd2 O10 2.272(7) 1_655
Gd2 O9 2.324(7) 2_656
Gd2 O6 2.354(7) 1_554
Gd2 O14 2.413(8) .
Gd2 O16 2.431(8) .
Gd2 O13 2.434(7) .
Gd2 O15 2.484(7) .
Gd2 O12 2.490(8) .
Gd2 C27 2.807(10) .
Gd2 C80 2.810(10) .
O14 C4 1.31(2) .
O2 C39 1.251(11) .
O15 C80 1.257(12) .
O18 C77 1.273(13) .
O18 Gd1 2.514(7) 2_766
O13 C27 1.268(13) .
O3 C68 1.268(13) .
O7 C65 1.254(11) .
O7 Gd1 2.400(7) 1_655
O6 C65 1.238(12) .
O6 Gd2 2.354(7) 1_556
O11 C30 1.210(12) .
O11 Gd1 2.358(6) 1_554
O4 C68 1.264(12) .
O10 C30 1.269(13) .
O10 Gd2 2.272(7) 1_455
O16 C80 1.267(13) .
O9 C42 1.250(12) .
O9 Gd2 2.324(7) 2_656
O17 C77 1.269(13) .
O17 Gd1 2.488(8) 2_766
O5 C39 1.268(12) .
O20 C16 1.198(13) .
O12 C27 1.246(13) .
O8 C42 1.239(13) .
C24 C25 1.374(15) .
C24 C23 1.386(14) .
C76 C75 1.385(15) .
C76 C71 1.397(14) .
C37 C36 1.389(14) .
C37 C38 1.392(13) .
C37 C42 1.496(13) .
C65 C63 1.524(13) .
C61 C60 1.388(14) .
C61 C62 1.394(13) .
C61 C68 1.492(13) .
C75 C74 1.396(14) .
C75 C77 1.485(14) .
C25 C26 1.389(14) .
C25 C27 1.515(14) .
C23 C22 1.389(14) .
C23 C30 1.522(13) .
C22 C21 1.414(14) .
O19 C54 1.207(15) .
C26 C21 1.376(14) .
C64 C63 1.383(13) .
C64 C59 1.419(13) .
C39 C33 1.505(13) .
C74 C73 1.377(13) .
C63 C62 1.368(14) .
C71 C72 1.390(14) .
C71 C48 1.494(14) .
C34 C33 1.381(14) .
C34 C35 1.391(13) .
C38 C33 1.411(13) .
C21 C17 1.479(13) .
C59 C60 1.396(14) .
C59 C55 1.495(14) .
C55 C56 1.400(14) .
C55 C58 1.405(14) .
C17 C20 1.402(15) .
C17 C18 1.405(14) .
C56 C57 1.401(14) .
C8 C15 1.382(15) .
C8 C20 1.391(14) .
C8 C16 1.513(15) .
C10 C9 1.395(14) .
C10 C12 1.418(13) .
C10 C35 1.470(14) .
C80 C73 1.508(14) .
C12 C14 1.370(15) .
C13 C11 1.386(14) .
C13 C14 1.414(15) .
C13 C15 1.464(14) .
C36 C35 1.405(14) .
C51 C49 1.377(15) .
C51 C52 1.406(15) .
C51 C53 1.485(15) .
C14 C16 1.505(14) .
C72 C73 1.390(15) .
C58 C46 1.361(15) .
C53 C57 1.387(15) .
C53 C46 1.395(15) .
C15 C19 1.378(15) .
C18 C19 1.393(15) .
C46 C54 1.504(15) .
C77 Gd1 2.880(11) 2_766
C48 C47 1.381(17) .
C48 C50 1.398(15) .
C54 C52 1.506(14) .
C49 C47 1.385(16) .
C52 C50 1.358(15) .
C11 C9 1.387(14) .
N5 C4 1.29(2) .
N5 C7 1.48(2) .
N5 C6 1.53(2) .
